data_7155418
loop_
_publ_author_name
'Borges da Silva, Ramon'
'Teixeira, Rodolfo In\^ez'
'Wardell, James L.'
'Wardell, Solange M. S. V.'
'Garden, Simon J.'

_publ_section_title
;
 Copper(ii) catalyzed synthesis of novel helical luminescent
 benzo[4,5]imidazo[1,2-a][1,10]phenanthrolines via an intramolecular C-H
 amination reaction.
;
_journal_issue 4
_journal_name_full 'Organic &amp; biomolecular chemistry'
_journal_page_first 812
_journal_page_last 826
_journal_paper_doi 10.1039/c6ob02508k
_journal_volume 15
_journal_year 2017
_chemical_formula_sum 'C19 H10 F3 N3'
_chemical_formula_weight 337.30
_chemical_name_systematic 13-(Trifluoromethyl)benzo[4,5]imidazo[1,2-a][1,10]phenanthroline
_space_group_crystal_system monoclinic
_space_group_IT_number 14
_space_group_name_Hall '-P 2ybc'
_space_group_name_H-M_alt 'P 1 21/c 1'
_symmetry_space_group_name_Hall '-P 2ybc'
_symmetry_space_group_name_H-M 'P 1 21/c 1'
_atom_sites_solution_hydrogens geom
_audit_creation_method SHELXL-2014/7
_audit_update_record
;
2016-12-03 deposited with the CCDC.
2016-12-14 downloaded from the CCDC.
;
_cell_angle_alpha 90
_cell_angle_beta 96.401(3)
_cell_angle_gamma 90
_cell_formula_units_Z 8
_cell_length_a 15.7235(4)
_cell_length_b 7.2386(2)
_cell_length_c 25.4616(7)
_cell_measurement_reflns_used 9342
_cell_measurement_temperature 100.01(10)
_cell_measurement_theta_max 29.2330
_cell_measurement_theta_min 2.9210
_cell_volume 2879.87(14)
_computing_cell_refinement 'CrysAlisPro 1.171.39.9g (Rigaku OD, 2015)'
_computing_data_collection 'CrysAlisPro 1.171.39.9g (Rigaku OD, 2015)'
_computing_data_reduction 'CrysAlisPro 1.171.39.9g (Rigaku OD, 2015)'
_computing_structure_refinement 'SHELXL-2014/7 (Sheldrick, 2014)'
_diffrn_ambient_temperature 100(2)
_diffrn_measured_fraction_theta_full 0.988
_diffrn_measured_fraction_theta_max 0.983
_diffrn_measurement_device_type 'XtaLAB AFC12 (RCD3): Kappa single'
_diffrn_radiation_type MoK\a
_diffrn_radiation_wavelength 0.71073
_diffrn_reflns_av_R_equivalents 0.0329
_diffrn_reflns_av_unetI/netI 0.0386
_diffrn_reflns_Laue_measured_fraction_full 0.988
_diffrn_reflns_Laue_measured_fraction_max 0.983
_diffrn_reflns_limit_h_max 20
_diffrn_reflns_limit_h_min -18
_diffrn_reflns_limit_k_max 9
_diffrn_reflns_limit_k_min -9
_diffrn_reflns_limit_l_max 23
_diffrn_reflns_limit_l_min -33
_diffrn_reflns_number 22616
_diffrn_reflns_point_group_measured_fraction_full 0.988
_diffrn_reflns_point_group_measured_fraction_max 0.983
_diffrn_reflns_theta_full 25.242
_diffrn_reflns_theta_max 27.484
_diffrn_reflns_theta_min 2.927
_exptl_absorpt_coefficient_mu 0.122
_exptl_absorpt_correction_T_max 1.00000
_exptl_absorpt_correction_T_min 0.66434
_exptl_absorpt_correction_type multi-scan
_exptl_absorpt_process_details
;
CrysAlisPro 1.171.39.9g (Rigaku Oxford Diffraction, 2015)
Empirical absorption correction using spherical harmonics,
 implemented in SCALE3 ABSPACK scaling algorithm.
;
_exptl_crystal_colour yellow
_exptl_crystal_density_diffrn 1.556
_exptl_crystal_description plate
_exptl_crystal_F_000 1376
_exptl_crystal_size_max 0.070
_exptl_crystal_size_mid 0.050
_exptl_crystal_size_min 0.020
_refine_diff_density_max 0.382
_refine_diff_density_min -0.252
_refine_diff_density_rms 0.053
_refine_ls_extinction_method none
_refine_ls_goodness_of_fit_ref 1.062
_refine_ls_hydrogen_treatment constr
_refine_ls_matrix_type full
_refine_ls_number_parameters 451
_refine_ls_number_reflns 6501
_refine_ls_number_restraints 0
_refine_ls_restrained_S_all 1.062
_refine_ls_R_factor_all 0.0738
_refine_ls_R_factor_gt 0.0532
_refine_ls_shift/su_max 0.000
_refine_ls_shift/su_mean 0.000
_refine_ls_structure_factor_coef Fsqd
_refine_ls_weighting_details 'w=1/[\s^2^(Fo^2^)+(0.0411P)^2^+2.6962P] where P=(Fo^2^+2Fc^2^)/3'
_refine_ls_weighting_scheme calc
_refine_ls_wR_factor_gt 0.1128
_refine_ls_wR_factor_ref 0.1223
_reflns_Friedel_coverage 0.000
_reflns_number_gt 5111
_reflns_number_total 6501
_reflns_threshold_expression 'I > 2\s(I)'
_cod_data_source_file c6ob02508k2.cif
_cod_data_source_block 08432
_cod_depositor_comments
;
       Adding full bibliography for 7155418.cif.

2017-10-04
Z value and formula fixed to values more according to usual
chemical conventions.                 miguel
;
_cod_original_formula_sum 'C38 H20 F6 N6'
_cod_original_formula_weight 674.60
_cod_original_formula_units_Z 4
_cod_database_code 7155418
_shelx_shelxl_version_number 2014/7
_shelx_space_group_comment
;
The symmetry employed for this shelxl refinement is uniquely defined
by the following loop, which should always be used as a source of
symmetry information in preference to the above space-group names.
They are only intended as comments.
;

loop_
_space_group_symop_operation_xyz
'x, y, z'
'-x, y+1/2, -z+1/2'
'-x, -y, -z'
'x, -y-1/2, z-1/2'

loop_
_atom_site_label
_atom_site_type_symbol
_atom_site_fract_x
_atom_site_fract_y
_atom_site_fract_z
_atom_site_U_iso_or_equiv
_atom_site_adp_type
_atom_site_occupancy
_atom_site_site_symmetry_order
_atom_site_calc_flag
_atom_site_refinement_flags_posn
_atom_site_refinement_flags_adp
F1 F 0.79995(8) 1.0266(2) 0.91949(5) 0.0317(3) Uani 1 1 d . .
F23 F 0.78650(8) 0.44539(19) 0.94316(5) 0.0308(3) Uani 1 1 d . .
F21 F 0.91629(9) 0.3450(2) 0.95090(5) 0.0355(3) Uani 1 1 d . .
F2 F 0.71076(9) 0.8079(2) 0.92743(5) 0.0367(3) Uani 1 1 d . .
F22 F 0.89222(9) 0.63750(19) 0.95243(5) 0.0348(3) Uani 1 1 d . .
F3 F 0.67248(9) 1.0899(2) 0.93678(5) 0.0392(4) Uani 1 1 d . .
N21 N 0.89663(10) 0.5057(2) 0.71054(6) 0.0176(3) Uani 1 1 d . .
N1 N 0.58593(10) 0.9939(2) 0.69378(6) 0.0180(4) Uani 1 1 d . .
N31 N 1.00642(10) 0.6129(2) 0.76926(7) 0.0208(4) Uani 1 1 d . .
N10 N 0.75178(10) 0.9649(2) 0.65877(7) 0.0196(4) Uani 1 1 d . .
N30 N 0.71581(10) 0.4881(2) 0.67916(7) 0.0205(4) Uani 1 1 d . .
N11 N 0.50720(11) 1.1257(2) 0.75387(7) 0.0225(4) Uani 1 1 d . .
C10A C 0.68194(12) 0.9121(3) 0.62577(8) 0.0181(4) Uani 1 1 d . .
C15A C 0.63497(12) 0.9805(3) 0.74311(8) 0.0178(4) Uani 1 1 d . .
C35 C 0.79871(12) 0.4112(3) 0.78149(8) 0.0194(4) Uani 1 1 d . .
H35 H 0.7531 0.3583 0.7588 0.023 Uiso 1 1 calc R U
C35A C 0.86948(12) 0.4903(3) 0.76126(8) 0.0173(4) Uani 1 1 d . .
C15 C 0.71098(12) 0.8897(3) 0.76142(8) 0.0184(4) Uani 1 1 d . .
H15 H 0.7436 0.8261 0.7379 0.022 Uiso 1 1 calc R U
C21A C 0.86104(12) 0.4568(3) 0.65923(8) 0.0168(4) Uani 1 1 d . .
C22 C 0.98118(12) 0.5733(3) 0.71944(8) 0.0187(4) Uani 1 1 d . .
C1A C 0.59868(12) 0.9401(3) 0.64231(8) 0.0180(4) Uani 1 1 d . .
C33 C 0.86526(13) 0.4869(3) 0.86982(8) 0.0203(4) Uani 1 1 d . .
C34 C 0.79760(13) 0.4129(3) 0.83577(8) 0.0200(4) Uani 1 1 d . .
H34 H 0.7496 0.3625 0.8504 0.024 Uiso 1 1 calc R U
C30A C 0.77062(12) 0.4342(3) 0.64452(8) 0.0181(4) Uani 1 1 d . .
C14 C 0.73689(12) 0.8958(3) 0.81493(8) 0.0190(4) Uani 1 1 d . .
H14 H 0.7887 0.8366 0.8283 0.023 Uiso 1 1 calc R U
C13 C 0.68837(13) 0.9877(3) 0.85016(8) 0.0194(4) Uani 1 1 d . .
C32 C 0.93644(13) 0.5609(3) 0.85036(8) 0.0200(4) Uani 1 1 d . .
H32 H 0.9825 0.6103 0.8734 0.024 Uiso 1 1 calc R U
C26A C 0.74203(13) 0.3701(3) 0.59289(8) 0.0207(4) Uani 1 1 d . .
C24A C 0.91632(13) 0.4438(3) 0.61997(8) 0.0198(4) Uani 1 1 d . .
C31A C 0.93854(12) 0.5609(3) 0.79580(8) 0.0182(4) Uani 1 1 d . .
C23 C 1.03330(13) 0.5768(3) 0.67726(8) 0.0219(4) Uani 1 1 d . .
H23 H 1.0890 0.6293 0.6824 0.026 Uiso 1 1 calc R U
C6A C 0.68843(13) 0.8454(3) 0.57384(8) 0.0204(4) Uani 1 1 d . .
C11A C 0.58500(12) 1.0674(3) 0.77863(8) 0.0203(4) Uani 1 1 d . .
C12 C 0.61168(13) 1.0719(3) 0.83265(8) 0.0214(4) Uani 1 1 d . .
H12 H 0.5782 1.1309 0.8566 0.026 Uiso 1 1 calc R U
C5 C 0.53548(13) 0.8590(3) 0.55352(8) 0.0236(5) Uani 1 1 d . .
H5 H 0.4859 0.8438 0.5289 0.028 Uiso 1 1 calc R U
C4A C 0.52636(13) 0.9285(3) 0.60482(8) 0.0208(4) Uani 1 1 d . .
C16 C 0.71756(13) 0.9796(3) 0.90768(8) 0.0237(5) Uani 1 1 d . .
C6 C 0.61295(13) 0.8138(3) 0.53877(8) 0.0231(5) Uani 1 1 d . .
H6 H 0.6169 0.7610 0.5050 0.028 Uiso 1 1 calc R U
C2 C 0.50818(12) 1.0754(3) 0.70432(8) 0.0204(4) Uani 1 1 d . .
C9 C 0.82772(13) 0.9446(3) 0.64216(8) 0.0219(4) Uani 1 1 d . .
H9 H 0.8766 0.9816 0.6651 0.026 Uiso 1 1 calc R U
C3 C 0.43766(13) 1.0781(3) 0.66396(8) 0.0225(4) Uani 1 1 d . .
H3 H 0.3854 1.1355 0.6703 0.027 Uiso 1 1 calc R U
C28 C 0.59828(13) 0.3994(3) 0.61517(9) 0.0248(5) Uani 1 1 d . .
H28 H 0.5382 0.3856 0.6069 0.030 Uiso 1 1 calc R U
C27 C 0.65283(13) 0.3498(3) 0.57958(8) 0.0241(5) Uani 1 1 d . .
H27 H 0.6310 0.3018 0.5460 0.029 Uiso 1 1 calc R U
C29 C 0.63269(13) 0.4713(3) 0.66432(9) 0.0230(4) Uani 1 1 d . .
H29 H 0.5941 0.5100 0.6883 0.028 Uiso 1 1 calc R U
C7 C 0.77124(13) 0.8223(3) 0.55860(8) 0.0224(4) Uani 1 1 d . .
H7 H 0.7785 0.7727 0.5248 0.027 Uiso 1 1 calc R U
C8 C 0.84077(13) 0.8713(3) 0.59252(8) 0.0227(4) Uani 1 1 d . .
H8 H 0.8970 0.8563 0.5828 0.027 Uiso 1 1 calc R U
C25 C 0.88517(14) 0.3784(3) 0.56890(8) 0.0230(4) Uani 1 1 d . .
H25 H 0.9239 0.3634 0.5432 0.028 Uiso 1 1 calc R U
C26 C 0.80119(14) 0.3368(3) 0.55595(8) 0.0235(5) Uani 1 1 d . .
H26 H 0.7823 0.2857 0.5223 0.028 Uiso 1 1 calc R U
C4 C 0.44537(13) 0.9992(3) 0.61709(8) 0.0233(4) Uani 1 1 d . .
H4 H 0.3966 0.9899 0.5916 0.028 Uiso 1 1 calc R U
C36 C 0.86465(14) 0.4787(3) 0.92845(9) 0.0252(5) Uani 1 1 d . .
C24 C 1.00336(13) 0.5057(3) 0.63032(8) 0.0218(4) Uani 1 1 d . .
H24 H 1.0403 0.4959 0.6034 0.026 Uiso 1 1 calc R U

loop_
_atom_site_aniso_label
_atom_site_aniso_U_11
_atom_site_aniso_U_22
_atom_site_aniso_U_33
_atom_site_aniso_U_23
_atom_site_aniso_U_13
_atom_site_aniso_U_12
F1 0.0230(7) 0.0421(8) 0.0289(7) -0.0040(6) -0.0010(5) -0.0050(6)
F23 0.0320(7) 0.0357(8) 0.0266(7) 0.0015(6) 0.0114(5) -0.0041(6)
F21 0.0407(8) 0.0393(8) 0.0261(7) 0.0080(6) 0.0020(6) 0.0104(7)
F2 0.0482(9) 0.0343(8) 0.0266(7) 0.0077(6) -0.0004(6) -0.0104(7)
F22 0.0446(8) 0.0347(8) 0.0260(7) -0.0077(6) 0.0082(6) -0.0100(6)
F3 0.0354(8) 0.0554(10) 0.0266(7) -0.0142(7) 0.0030(6) 0.0104(7)
N21 0.0154(8) 0.0168(8) 0.0209(8) 0.0013(7) 0.0033(6) 0.0006(7)
N1 0.0139(8) 0.0175(8) 0.0227(9) 0.0028(7) 0.0026(6) 0.0011(6)
N31 0.0177(8) 0.0196(9) 0.0253(9) 0.0004(7) 0.0039(7) -0.0015(7)
N10 0.0177(9) 0.0180(9) 0.0232(9) 0.0034(7) 0.0023(7) -0.0009(7)
N30 0.0183(9) 0.0188(9) 0.0246(9) 0.0030(7) 0.0035(7) -0.0004(7)
N11 0.0176(9) 0.0207(9) 0.0296(9) 0.0018(8) 0.0038(7) 0.0025(7)
C10A 0.0191(10) 0.0137(9) 0.0217(10) 0.0047(8) 0.0036(8) 0.0010(8)
C15A 0.0181(10) 0.0140(10) 0.0214(10) 0.0004(8) 0.0030(8) -0.0018(8)
C35 0.0161(10) 0.0160(10) 0.0262(10) 0.0015(8) 0.0023(8) -0.0001(8)
C35A 0.0182(10) 0.0137(9) 0.0202(10) 0.0014(8) 0.0021(7) 0.0023(8)
C15 0.0165(10) 0.0168(10) 0.0227(10) 0.0020(8) 0.0056(8) 0.0009(8)
C21A 0.0203(10) 0.0107(9) 0.0197(10) 0.0008(8) 0.0026(8) 0.0007(7)
C22 0.0176(10) 0.0137(10) 0.0249(10) 0.0017(8) 0.0031(8) -0.0009(8)
C1A 0.0194(10) 0.0140(9) 0.0208(10) 0.0030(8) 0.0021(8) -0.0002(8)
C33 0.0222(11) 0.0156(10) 0.0236(10) 0.0007(8) 0.0043(8) 0.0031(8)
C34 0.0179(10) 0.0169(10) 0.0259(10) 0.0043(8) 0.0056(8) 0.0010(8)
C30A 0.0199(10) 0.0130(9) 0.0217(10) 0.0036(8) 0.0036(8) 0.0005(8)
C14 0.0143(9) 0.0173(10) 0.0257(10) 0.0030(8) 0.0035(8) -0.0006(8)
C13 0.0201(10) 0.0148(10) 0.0239(10) 0.0008(8) 0.0053(8) -0.0029(8)
C32 0.0193(10) 0.0171(10) 0.0230(10) -0.0013(8) -0.0004(8) -0.0008(8)
C26A 0.0234(10) 0.0153(10) 0.0229(10) 0.0024(8) 0.0007(8) -0.0008(8)
C24A 0.0210(10) 0.0154(10) 0.0235(10) 0.0026(8) 0.0043(8) 0.0035(8)
C31A 0.0157(10) 0.0135(9) 0.0256(10) 0.0010(8) 0.0027(8) 0.0009(8)
C23 0.0174(10) 0.0201(11) 0.0291(11) 0.0022(9) 0.0064(8) -0.0007(8)
C6A 0.0220(10) 0.0165(10) 0.0226(10) 0.0048(8) 0.0023(8) -0.0003(8)
C11A 0.0174(10) 0.0155(10) 0.0288(11) 0.0009(8) 0.0056(8) 0.0007(8)
C12 0.0221(11) 0.0176(10) 0.0256(11) -0.0026(9) 0.0076(8) -0.0017(8)
C5 0.0219(11) 0.0238(11) 0.0238(10) 0.0038(9) -0.0034(8) -0.0033(9)
C4A 0.0196(10) 0.0171(10) 0.0253(10) 0.0054(9) 0.0014(8) -0.0019(8)
C16 0.0212(11) 0.0241(11) 0.0267(11) -0.0029(9) 0.0057(8) -0.0026(9)
C6 0.0274(11) 0.0222(11) 0.0194(10) 0.0020(9) 0.0007(8) 0.0002(9)
C2 0.0159(10) 0.0175(10) 0.0284(11) 0.0036(9) 0.0054(8) 0.0012(8)
C9 0.0187(10) 0.0208(11) 0.0260(11) 0.0050(9) 0.0018(8) -0.0010(8)
C3 0.0139(10) 0.0210(11) 0.0328(12) 0.0072(9) 0.0030(8) 0.0022(8)
C28 0.0183(10) 0.0230(11) 0.0321(12) 0.0072(9) -0.0022(9) -0.0026(8)
C27 0.0265(11) 0.0198(11) 0.0245(11) 0.0017(9) -0.0031(9) -0.0028(9)
C29 0.0190(10) 0.0215(11) 0.0290(11) 0.0069(9) 0.0047(8) 0.0020(8)
C7 0.0280(11) 0.0192(10) 0.0209(10) 0.0023(9) 0.0069(8) 0.0017(9)
C8 0.0199(10) 0.0197(11) 0.0295(11) 0.0051(9) 0.0078(8) 0.0020(8)
C25 0.0269(11) 0.0207(11) 0.0223(10) -0.0002(9) 0.0070(8) 0.0041(9)
C26 0.0305(12) 0.0199(11) 0.0196(10) -0.0009(9) 0.0005(8) 0.0025(9)
C4 0.0182(10) 0.0214(11) 0.0290(11) 0.0069(9) -0.0027(8) -0.0010(8)
C36 0.0264(11) 0.0231(11) 0.0263(11) -0.0001(9) 0.0043(9) 0.0000(9)
C24 0.0186(10) 0.0220(11) 0.0262(11) 0.0026(9) 0.0087(8) 0.0023(8)

loop_
_atom_type_symbol
_atom_type_description
_atom_type_scat_dispersion_real
_atom_type_scat_dispersion_imag
_atom_type_scat_source
C C 0.0033 0.0016 'International Tables Vol C Tables 4.2.6.8 and 6.1.1.4'
H H 0.0000 0.0000 'International Tables Vol C Tables 4.2.6.8 and 6.1.1.4'
N N 0.0061 0.0033 'International Tables Vol C Tables 4.2.6.8 and 6.1.1.4'
F F 0.0171 0.0103 'International Tables Vol C Tables 4.2.6.8 and 6.1.1.4'

loop_
_geom_angle_atom_site_label_1
_geom_angle_atom_site_label_2
_geom_angle_atom_site_label_3
_geom_angle
C21A N21 C35A 134.51(17)
C21A N21 C22 120.40(16)
C35A N21 C22 104.86(16)
C15A N1 C1A 134.14(17)
C15A N1 C2 105.08(16)
C1A N1 C2 120.74(16)
C22 N31 C31A 104.25(16)
C9 N10 C10A 117.89(18)
C29 N30 C30A 117.77(18)
C2 N11 C11A 104.43(17)
N10 C10A C6A 122.20(18)
N10 C10A C1A 118.64(18)
C6A C10A C1A 118.93(18)
C15 C15A N1 134.07(18)
C15 C15A C11A 120.83(18)
N1 C15A C11A 104.70(17)
C34 C35 C35A 117.57(19)
C34 C35 H35 121.2
C35A C35 H35 121.2
C35 C35A N21 134.76(19)
C35 C35A C31A 120.37(18)
N21 C35A C31A 104.56(16)
C14 C15 C15A 117.51(18)
C14 C15 H15 121.2
C15A C15 H15 121.2
C24A C21A N21 117.75(17)
C24A C21A C30A 118.75(18)
N21 C21A C30A 123.31(17)
N31 C22 N21 114.03(17)
N31 C22 C23 125.88(18)
N21 C22 C23 119.79(18)
C4A C1A N1 117.57(18)
C4A C1A C10A 119.27(18)
N1 C1A C10A 122.95(17)
C32 C33 C34 121.04(19)
C32 C33 C36 117.99(19)
C34 C33 C36 120.89(18)
C35 C34 C33 121.86(19)
C35 C34 H34 119.1
C33 C34 H34 119.1
N30 C30A C26A 122.50(18)
N30 C30A C21A 118.61(18)
C26A C30A C21A 118.70(18)
C15 C14 C13 121.57(19)
C15 C14 H14 119.2
C13 C14 H14 119.2
C12 C13 C14 121.27(19)
C12 C13 C16 119.90(18)
C14 C13 C16 118.64(18)
C33 C32 C31A 117.89(18)
C33 C32 H32 121.1
C31A C32 H32 121.1
C27 C26A C26 122.08(19)
C27 C26A C30A 117.36(19)
C26 C26A C30A 120.49(19)
C21A C24A C25 119.92(19)
C21A C24A C24 120.20(19)
C25 C24A C24 119.79(18)
N31 C31A C32 126.49(18)
N31 C31A C35A 112.13(17)
C32 C31A C35A 121.20(18)
C24 C23 C22 119.53(19)
C24 C23 H23 120.2
C22 C23 H23 120.2
C7 C6A C6 122.68(19)
C7 C6A C10A 117.42(18)
C6 C6A C10A 119.81(18)
N11 C11A C12 126.77(19)
N11 C11A C15A 111.88(18)
C12 C11A C15A 121.04(18)
C13 C12 C11A 117.69(19)
C13 C12 H12 121.2
C11A C12 H12 121.2
C6 C5 C4A 121.75(19)
C6 C5 H5 119.1
C4A C5 H5 119.1
C1A C4A C5 119.28(19)
C1A C4A C4 120.04(19)
C5 C4A C4 120.51(19)
F1 C16 F3 106.36(17)
F1 C16 F2 105.35(17)
F3 C16 F2 105.83(17)
F1 C16 C13 113.30(17)
F3 C16 C13 113.32(18)
F2 C16 C13 112.04(17)
C5 C6 C6A 120.0(2)
C5 C6 H6 120.0
C6A C6 H6 120.0
N11 C2 N1 113.69(17)
N11 C2 C3 126.63(19)
N1 C2 C3 119.32(18)
N10 C9 C8 123.94(19)
N10 C9 H9 118.0
C8 C9 H9 118.0
C4 C3 C2 119.72(19)
C4 C3 H3 120.1
C2 C3 H3 120.1
C27 C28 C29 118.73(19)
C27 C28 H28 120.6
C29 C28 H28 120.6
C28 C27 C26A 119.6(2)
C28 C27 H27 120.2
C26A C27 H27 120.2
N30 C29 C28 123.8(2)
N30 C29 H29 118.1
C28 C29 H29 118.1
C8 C7 C6A 119.67(19)
C8 C7 H7 120.2
C6A C7 H7 120.2
C7 C8 C9 118.73(19)
C7 C8 H8 120.6
C9 C8 H8 120.6
C26 C25 C24A 121.55(19)
C26 C25 H25 119.2
C24A C25 H25 119.2
C25 C26 C26A 119.60(19)
C25 C26 H26 120.2
C26A C26 H26 120.2
C3 C4 C4A 120.99(19)
C3 C4 H4 119.5
C4A C4 H4 119.5
F23 C36 F21 106.19(17)
F23 C36 F22 106.49(17)
F21 C36 F22 105.76(17)
F23 C36 C33 113.13(18)
F21 C36 C33 112.40(18)
F22 C36 C33 112.32(18)
C23 C24 C24A 121.14(19)
C23 C24 H24 119.4
C24A C24 H24 119.4

loop_
_geom_bond_atom_site_label_1
_geom_bond_atom_site_label_2
_geom_bond_distance
F1 C16 1.341(2)
F23 C36 1.346(3)
F21 C36 1.349(3)
F2 C16 1.349(3)
F22 C36 1.350(3)
F3 C16 1.344(2)
N21 C21A 1.408(2)
N21 C35A 1.409(3)
N21 C22 1.411(2)
N1 C15A 1.402(2)
N1 C1A 1.403(3)
N1 C2 1.410(3)
N31 C22 1.318(3)
N31 C31A 1.378(3)
N10 C9 1.319(3)
N10 C10A 1.361(3)
N30 C29 1.325(3)
N30 C30A 1.357(3)
N11 C2 1.315(3)
N11 C11A 1.378(3)
C10A C6A 1.422(3)
C10A C1A 1.434(3)
C15A C15 1.398(3)
C15A C11A 1.410(3)
C35 C34 1.384(3)
C35 C35A 1.400(3)
C35 H35 0.9500
C35A C31A 1.414(3)
C15 C14 1.378(3)
C15 H15 0.9500
C21A C24A 1.399(3)
C21A C30A 1.439(3)
C22 C23 1.422(3)
C1A C4A 1.403(3)
C33 C32 1.381(3)
C33 C34 1.402(3)
C33 C36 1.495(3)
C34 H34 0.9500
C30A C26A 1.419(3)
C14 C13 1.408(3)
C14 H14 0.9500
C13 C12 1.380(3)
C13 C16 1.486(3)
C32 C31A 1.393(3)
C32 H32 0.9500
C26A C27 1.413(3)
C26A C26 1.415(3)
C24A C25 1.419(3)
C24A C24 1.436(3)
C23 C24 1.338(3)
C23 H23 0.9500
C6A C7 1.410(3)
C6A C6 1.422(3)
C11A C12 1.393(3)
C12 H12 0.9500
C5 C6 1.354(3)
C5 C4A 1.422(3)
C5 H5 0.9500
C4A C4 1.439(3)
C6 H6 0.9500
C2 C3 1.425(3)
C9 C8 1.407(3)
C9 H9 0.9500
C3 C4 1.341(3)
C3 H3 0.9500
C28 C27 1.363(3)
C28 C29 1.407(3)
C28 H28 0.9500
C27 H27 0.9500
C29 H29 0.9500
C7 C8 1.363(3)
C7 H7 0.9500
C8 H8 0.9500
C25 C26 1.359(3)
C25 H25 0.9500
C26 H26 0.9500
C4 H4 0.9500
C24 H24 0.9500
